data_4105352
loop_
_publ_author_name
'Vincent N. G. Lindsay'
'Wei Lin'
'Andr\'e B. Charette'

_publ_contact_author_address
;
      Universit\'e de Montr\'eal
      D\'epartement de Chimie
      C.P. 6128, Succ. Centre-ville
      Montr\'eal, Qu\'ebec
      Canada, H3C 3J7
;
_publ_contact_author_email andre.charette@umontreal.ca
_publ_contact_author_fax '+1 514 343 5900'
_publ_contact_author_name 'Dr Andr\'e B. Charette'
_publ_contact_author_phone '+1 514 343 6283'
_publ_section_title
;
 Experimental Evidence for the All-Up Reactive Conformation of Chiral
 Rhodium(II) Carboxylate Catalysts: Enantioselective Synthesis of
 cis-Cyclopropane \a-Amino Acids
;
_journal_name_full 'Journal of the American Chemical Society'
_journal_page_first 16383
_journal_page_last 16385
_journal_paper_doi 10.1021/ja9044955
_journal_volume 131
_journal_year 2009
_chemical_absolute_configuration rmad
_chemical_compound_source 'Synthesized by the authors. See text'
_chemical_formula_moiety 'C56 H44 Cl16 N4 O18 Rh2'
_chemical_formula_sum 'C56 H44 Cl16 N4 O18 Rh2'
_chemical_formula_weight 1833.97
_chemical_name_systematic
; 
 ? 
;
_space_group_IT_number 90
_symmetry_cell_setting tetragonal
_symmetry_space_group_name_Hall 'P 4ab 2ab'
_symmetry_space_group_name_H-M 'P 4 21 2'
_atom_sites_solution_hydrogens geom
_atom_sites_solution_primary direct
_atom_sites_solution_secondary difmap
_audit_creation_method SHELXL-97
_cell_angle_alpha 90
_cell_angle_beta 90
_cell_angle_gamma 90
_cell_formula_units_Z 4
_cell_length_a 22.3018(7)
_cell_length_b 22.3018
_cell_length_c 21.4390(8)
_cell_measurement_reflns_used 16830
_cell_measurement_temperature 150
_cell_measurement_theta_max 57.10
_cell_measurement_theta_min 2.80
_cell_volume 10663.1(5)
_computing_cell_refinement 'SAINT V7.34A (Bruker AXS, 2006b)'
_computing_data_collection 'APEX2 v2.1-0 (Bruker AXS, 2006a)'
_computing_data_reduction 'SAINT V7.34A (Bruker AXS, 2006b)'
_computing_molecular_graphics 'SHELXTL v6.12 (Bruker AXS, 2001)'
_computing_publication_material 'UdMX (Maris, 2004)'
_computing_structure_refinement 'SHELXL97 (Sheldrick, 2008)'
_computing_structure_solution 'SHELXS97 (Sheldrick, 2008)'
_diffrn_ambient_temperature 150
_diffrn_detector_area_resol_mean 8.3
_diffrn_measured_fraction_theta_full 0.997
_diffrn_measured_fraction_theta_max 0.997
_diffrn_measurement_device_type 'Bruker Microstar'
_diffrn_measurement_method \w
_diffrn_radiation_monochromator 'Helios optics'
_diffrn_radiation_source 'Rotating Anode'
_diffrn_radiation_type CuK\a
_diffrn_radiation_wavelength 1.54178
_diffrn_reflns_av_R_equivalents 0.141
_diffrn_reflns_av_sigmaI/netI 0.0554
_diffrn_reflns_limit_h_max 25
_diffrn_reflns_limit_h_min -25
_diffrn_reflns_limit_k_max 24
_diffrn_reflns_limit_k_min -25
_diffrn_reflns_limit_l_max 24
_diffrn_reflns_limit_l_min -24
_diffrn_reflns_number 170380
_diffrn_reflns_theta_full 60.52
_diffrn_reflns_theta_max 60.52
_diffrn_reflns_theta_min 2.06
_diffrn_standards_decay_% 11.00
_diffrn_standards_interval_time 900
_diffrn_standards_number 919
_exptl_absorpt_coefficient_mu 6.590
_exptl_absorpt_correction_T_max 0.8206
_exptl_absorpt_correction_T_min 0.4842
_exptl_absorpt_correction_type multi-scan
_exptl_absorpt_process_details 'Sadabs (Sheldrick, 2004)'
_exptl_crystal_colour Green
_exptl_crystal_density_diffrn 1.142
_exptl_crystal_description Platelet
_exptl_crystal_F_000 3656
_exptl_crystal_size_max 0.10
_exptl_crystal_size_mid 0.05
_exptl_crystal_size_min 0.03
_platon_squeeze_details
;
Attempts to  model disordered solvent molecules
were unsuccessful. PLATON/SQUEEZE  was used to correct
the data for the presence of the disordered solvent.
A potential solvent volume of 4667.1 \%A^3^, 
43.8 % of the total unit-cell volume, was found.
1171 electrons per unit cell worth of scattering were located
in the void. The reported structure is based on the 
PLATON/SQUEEZE corrected data. The actual solvent content is
unknown, so several quantities calculated like empirical formula, density, 
absorption coefficient, F(000) etc. may be incorrect.

Ref:  Sluis, P. van der & Spek, A.L. (1990). Acta Cryst. A46, 194-201.
;
_refine_diff_density_max 1.474
_refine_diff_density_min -0.515
_refine_diff_density_rms 0.110
_refine_ls_abs_structure_details 'Flack H D (1983), 3467 Friedel Pairs'
_refine_ls_abs_structure_Flack 0.14(2)
_refine_ls_extinction_method none
_refine_ls_goodness_of_fit_ref 1.041
_refine_ls_hydrogen_treatment constr
_refine_ls_matrix_type full
_refine_ls_number_parameters 440
_refine_ls_number_reflns 8022
_refine_ls_number_restraints 382
_refine_ls_restrained_S_all 1.042
_refine_ls_R_factor_all 0.1177
_refine_ls_R_factor_gt 0.0877
_refine_ls_shift/su_max 0.000
_refine_ls_shift/su_mean 0.000
_refine_ls_structure_factor_coef Fsqd
_refine_ls_weighting_details 'calc w=1/[\s^2^(Fo^2^)+(0.1588P)^2^+6.0472P] where P=(Fo^2^+2Fc^2^)/3'
_refine_ls_weighting_scheme calc
_refine_ls_wR_factor_gt 0.2344
_refine_ls_wR_factor_ref 0.2546
_reflns_number_gt 5653
_reflns_number_total 8022
_reflns_threshold_expression I>2\s(I)
_cod_data_source_file ja9044955_si_006.cif
_cod_data_source_block cha181
_cod_depositor_comments
;
The following automatic conversions were performed:

'_geom_bond_publ_flag' value 'Y' changed to 'y' according to the
built-in table from CIF Core dictionary named 'cif_core.dic' version
2.4.1 from 2010-06-29 (82 times).

'_geom_angle_publ_flag' value 'Y'
changed to 'y' according to the built-in table from CIF Core
dictionary named 'cif_core.dic' version 2.4.1 from 2010-06-29 (196
times).

Automatic conversion script
Id: cif_fix_values 1715 2011-07-08 13:25:40Z adriana 
;
_cod_database_code 4105352

loop_
_symmetry_equiv_pos_as_xyz
'x, y, z'
'-x, -y, z'
'-y+1/2, x+1/2, z'
'y+1/2, -x+1/2, z'
'-x+1/2, y+1/2, -z'
'x+1/2, -y+1/2, -z'
'y, x, -z'
'-y, -x, -z'

loop_
_atom_site_label
_atom_site_type_symbol
_atom_site_fract_x
_atom_site_fract_y
_atom_site_fract_z
_atom_site_U_iso_or_equiv
_atom_site_adp_type
_atom_site_occupancy
_atom_site_symmetry_multiplicity
_atom_site_calc_flag
_atom_site_refinement_flags
Rh1 Rh 0.0000 0.5000 0.36200(6) 0.0507(4) Uani 1 4 d SDU
Rh2 Rh 0.0000 0.5000 0.47261(6) 0.0585(4) Uani 1 4 d SDU
Cl13 Cl 0.28618(15) 0.44017(15) 0.3403(2) 0.1050(11) Uani 1 1 d DU
Cl14 Cl 0.34612(17) 0.3901(2) 0.2198(2) 0.1249(14) Uani 1 1 d DU
Cl15 Cl 0.2873(2) 0.2888(2) 0.14538(18) 0.1246(13) Uani 1 1 d DU
Cl16 Cl 0.16769(18) 0.22985(17) 0.19426(16) 0.0990(10) Uani 1 1 d DU
O101 O 0.0000 0.5000 0.2547(4) 0.049(3) Uiso 1 4 d SD
O201 O 0.0000 0.5000 0.5798(5) 0.180(10) Uiso 1 4 d SD
O11 O 0.0340(3) 0.4163(3) 0.3645(3) 0.0542(16) Uani 1 1 d DU
O12 O 0.0283(3) 0.4140(3) 0.4693(3) 0.0654(18) Uani 1 1 d DU
O121 O 0.1668(3) 0.4119(3) 0.4123(4) 0.077(2) Uani 1 1 d DU
O128 O 0.0856(3) 0.2510(4) 0.3125(4) 0.073(2) Uani 1 1 d DU
N12 N 0.1171(3) 0.3276(4) 0.3744(4) 0.058(2) Uani 1 1 d DU
C11 C 0.0413(4) 0.3912(4) 0.4171(5) 0.058(2) Uani 1 1 d DU
C12 C 0.0643(5) 0.3257(4) 0.4151(5) 0.072(3) Uani 1 1 d DU
H12 H 0.0331 0.3014 0.3932 0.087 Uiso 1 1 calc R
C13 C 0.0769(5) 0.2941(5) 0.4798(5) 0.080(3) Uani 1 1 d DU
C14 C 0.1018(6) 0.2351(5) 0.4699(7) 0.093(4) Uani 1 1 d DU
H14A H 0.1406 0.2387 0.4489 0.139 Uiso 1 1 calc R
H14B H 0.0744 0.2116 0.4438 0.139 Uiso 1 1 calc R
H14C H 0.1072 0.2150 0.5101 0.139 Uiso 1 1 calc R
C15 C 0.1193(7) 0.3298(7) 0.5231(6) 0.115(5) Uani 1 1 d DU
H15A H 0.1581 0.3354 0.5023 0.173 Uiso 1 1 calc R
H15B H 0.1253 0.3076 0.5621 0.173 Uiso 1 1 calc R
H15C H 0.1016 0.3690 0.5324 0.173 Uiso 1 1 calc R
C16 C 0.0161(4) 0.2870(5) 0.5126(5) 0.075(3) Uani 1 1 d DU
H16A H -0.0003 0.3267 0.5223 0.112 Uiso 1 1 calc R
H16B H 0.0215 0.2643 0.5514 0.112 Uiso 1 1 calc R
H16C H -0.0117 0.2655 0.4852 0.112 Uiso 1 1 calc R
C121 C 0.1621(5) 0.3695(5) 0.3752(5) 0.068(3) Uani 1 1 d DU
C122 C 0.2018(5) 0.3548(5) 0.3224(5) 0.071(3) Uani 1 1 d DU
C123 C 0.2545(5) 0.3808(6) 0.3003(6) 0.091(4) Uani 1 1 d DU
C124 C 0.2814(5) 0.3619(5) 0.2458(5) 0.080(4) Uani 1 1 d DU
C125 C 0.2555(6) 0.3111(6) 0.2137(5) 0.088(4) Uani 1 1 d DU
C126 C 0.2021(6) 0.2875(6) 0.2342(5) 0.087(3) Uani 1 1 d DU
C127 C 0.1753(4) 0.3055(4) 0.2895(4) 0.060(3) Uani 1 1 d DU
C128 C 0.1220(5) 0.2896(5) 0.3225(5) 0.061(3) Uani 1 1 d DU
Rh3 Rh 0.0000 0.5000 0.92649(7) 0.0896(6) Uani 1 4 d SDU
Rh4 Rh 0.0000 0.5000 0.81541(8) 0.1009(7) Uani 1 4 d SDU
Cl33 Cl 0.04053(18) 0.7620(2) 0.7456(2) 0.1349(17) Uani 1 1 d DU
Cl34 Cl 0.09798(19) 0.8149(2) 0.6254(2) 0.1315(16) Uani 1 1 d DU
Cl35 Cl 0.21934(18) 0.76779(17) 0.57766(15) 0.1078(12) Uani 1 1 d DU
Cl36 Cl 0.28452(16) 0.66626(16) 0.64948(15) 0.0975(10) Uani 1 1 d DU
O301 O 0.0167(5) 0.5300(5) 1.0282(4) 0.000(3) Uiso 0.25 1 d PD
O401 O -0.0142(13) 0.5297(10) 0.7134(6) 0.061(7) Uiso 0.25 1 d PD
O31 O 0.0831(4) 0.5364(4) 0.9226(4) 0.106(3) Uani 1 1 d DU
O32 O 0.0829(4) 0.5370(4) 0.8189(3) 0.098(3) Uani 1 1 d DU
O321 O 0.0807(4) 0.6687(5) 0.8436(5) 0.105(3) Uani 1 1 d DU
O328 O 0.2545(5) 0.5923(5) 0.7706(5) 0.118(3) Uani 1 1 d DU
N32 N 0.1718(5) 0.6240(5) 0.8243(4) 0.091(3) Uani 1 1 d DU
C31 C 0.1035(5) 0.5496(5) 0.8705(5) 0.080(3) Uani 1 1 d DU
C32 C 0.1690(5) 0.5756(5) 0.8697(5) 0.085(4) Uani 1 1 d DU
H32 H 0.1956 0.5430 0.8538 0.102 Uiso 1 1 calc R
C33 C 0.1968(5) 0.5977(5) 0.9331(5) 0.074(3) Uani 1 1 d DU
C34 C 0.1611(7) 0.6412(6) 0.9634(6) 0.108(5) Uani 1 1 d DU
H34A H 0.1804 0.6531 1.0026 0.162 Uiso 1 1 calc R
H34B H 0.1215 0.6243 0.9723 0.162 Uiso 1 1 calc R
H34C H 0.1568 0.6764 0.9364 0.162 Uiso 1 1 calc R
C35 C 0.2595(6) 0.6233(7) 0.9170(7) 0.113(5) Uani 1 1 d DU
H35A H 0.2827 0.5931 0.8943 0.170 Uiso 1 1 calc R
H35B H 0.2805 0.6339 0.9556 0.170 Uiso 1 1 calc R
H35C H 0.2549 0.6592 0.8911 0.170 Uiso 1 1 calc R
C36 C 0.2042(6) 0.5418(6) 0.9761(6) 0.102(4) Uani 1 1 d DU
H36A H 0.2284 0.5115 0.9547 0.153 Uiso 1 1 calc R
H36B H 0.1646 0.5252 0.9857 0.153 Uiso 1 1 calc R
H36C H 0.2242 0.5537 1.0148 0.153 Uiso 1 1 calc R
C321 C 0.1232(7) 0.6581(7) 0.8085(6) 0.097(4) Uani 1 1 d DU
C322 C 0.1390(6) 0.6936(5) 0.7521(5) 0.080(3) Uani 1 1 d DU
C323 C 0.1090(5) 0.7368(5) 0.7187(5) 0.083(3) Uani 1 1 d DU
C324 C 0.1329(5) 0.7609(5) 0.6661(5) 0.079(3) Uani 1 1 d DU
C325 C 0.1886(5) 0.7373(5) 0.6428(5) 0.084(4) Uani 1 1 d DU
C326 C 0.2190(5) 0.6947(5) 0.6767(5) 0.087(4) Uani 1 1 d DU
C327 C 0.1937(6) 0.6690(6) 0.7307(5) 0.092(4) Uani 1 1 d DU
C328 C 0.2117(6) 0.6242(5) 0.7741(6) 0.078(3) Uani 1 1 d DU

loop_
_atom_site_aniso_label
_atom_site_aniso_U_11
_atom_site_aniso_U_22
_atom_site_aniso_U_33
_atom_site_aniso_U_23
_atom_site_aniso_U_13
_atom_site_aniso_U_12
Rh1 0.0509(5) 0.0509(5) 0.0503(7) 0.000 0.000 0.000
Rh2 0.0601(6) 0.0601(6) 0.0553(8) 0.000 0.000 0.000
Cl13 0.076(2) 0.081(2) 0.157(3) -0.008(2) 0.013(2) -0.0081(16)
Cl14 0.080(2) 0.122(3) 0.173(4) 0.008(3) 0.037(2) 0.010(2)
Cl15 0.137(3) 0.132(3) 0.104(2) 0.007(2) 0.036(2) 0.016(3)
Cl16 0.111(3) 0.096(2) 0.090(2) -0.0101(18) 0.0071(19) 0.015(2)
O11 0.058(4) 0.052(4) 0.053(4) 0.008(3) 0.011(3) -0.008(3)
O12 0.065(4) 0.063(4) 0.068(4) 0.005(4) -0.015(3) 0.005(3)
O121 0.070(5) 0.051(4) 0.108(6) 0.020(4) -0.005(4) -0.011(4)
O128 0.060(5) 0.067(5) 0.092(5) 0.006(4) -0.012(4) 0.004(4)
N12 0.049(5) 0.052(5) 0.074(6) 0.001(4) -0.007(4) -0.012(4)
C11 0.075(6) 0.030(4) 0.068(6) -0.008(5) 0.013(6) -0.015(4)
C12 0.066(7) 0.054(6) 0.097(7) 0.016(6) -0.012(7) 0.001(5)
C13 0.074(7) 0.071(7) 0.094(8) 0.029(6) 0.003(6) 0.005(6)
C14 0.090(8) 0.067(7) 0.121(9) 0.031(7) 0.007(7) 0.012(6)
C15 0.121(11) 0.159(12) 0.065(7) -0.002(8) -0.036(7) 0.017(9)
C16 0.070(7) 0.068(7) 0.085(6) 0.029(6) 0.011(6) -0.003(5)
C121 0.075(7) 0.048(6) 0.082(7) -0.012(5) -0.014(6) 0.008(5)
C122 0.051(6) 0.067(7) 0.094(7) 0.007(6) 0.006(6) 0.020(6)
C123 0.066(7) 0.097(9) 0.109(9) 0.025(8) -0.008(7) -0.014(7)
C124 0.070(7) 0.081(8) 0.089(8) 0.027(6) 0.015(6) 0.019(6)
C125 0.098(9) 0.091(9) 0.076(7) 0.016(7) 0.001(7) 0.016(8)
C126 0.104(9) 0.090(9) 0.068(6) -0.011(6) -0.019(7) 0.024(7)
C127 0.065(6) 0.049(6) 0.066(6) -0.004(5) 0.006(5) 0.023(5)
C128 0.066(7) 0.060(7) 0.056(6) 0.026(5) -0.008(5) 0.007(6)
Rh3 0.1106(9) 0.1106(9) 0.0477(8) 0.000 0.000 0.000
Rh4 0.1206(11) 0.1206(11) 0.0615(10) 0.000 0.000 0.000
Cl33 0.082(2) 0.142(4) 0.181(4) 0.066(3) 0.000(2) -0.006(2)
Cl34 0.114(3) 0.137(3) 0.143(3) 0.059(3) -0.033(2) -0.038(2)
Cl35 0.135(3) 0.112(2) 0.0762(18) -0.0020(18) -0.0028(19) -0.060(2)
Cl36 0.101(2) 0.116(2) 0.0759(17) -0.0166(18) 0.0196(18) -0.032(2)
O31 0.119(7) 0.131(7) 0.069(5) 0.014(5) 0.003(5) 0.001(6)
O32 0.096(6) 0.139(8) 0.059(5) 0.022(5) 0.011(4) -0.027(5)
O321 0.098(7) 0.117(7) 0.099(7) 0.008(6) 0.003(5) -0.006(6)
O328 0.126(8) 0.114(8) 0.113(7) 0.011(6) 0.021(6) -0.030(7)
N32 0.112(8) 0.088(7) 0.072(6) 0.026(5) 0.020(6) -0.014(7)
C31 0.090(8) 0.068(7) 0.083(8) 0.021(6) 0.014(7) -0.024(6)
C32 0.107(9) 0.089(8) 0.059(7) 0.018(6) 0.008(6) 0.034(7)
C33 0.066(7) 0.075(7) 0.081(7) 0.035(6) 0.007(6) -0.016(6)
C34 0.106(10) 0.111(10) 0.107(9) 0.006(8) -0.005(8) 0.001(8)
C35 0.096(9) 0.136(11) 0.107(9) 0.032(9) 0.047(8) -0.013(8)
C36 0.088(9) 0.125(10) 0.093(8) 0.012(8) -0.009(7) -0.027(8)
C321 0.115(11) 0.098(9) 0.078(8) 0.007(7) 0.004(8) 0.019(9)
C322 0.095(9) 0.076(8) 0.069(7) 0.005(6) 0.011(6) -0.010(7)
C323 0.068(7) 0.089(8) 0.091(8) 0.026(7) -0.007(6) -0.015(6)
C324 0.077(8) 0.090(8) 0.070(7) 0.007(6) -0.018(6) -0.024(7)
C325 0.100(9) 0.077(7) 0.074(7) -0.003(6) -0.041(7) -0.044(7)
C326 0.105(9) 0.086(8) 0.071(7) -0.016(6) -0.014(6) -0.035(7)
C327 0.121(10) 0.097(9) 0.059(6) 0.021(6) -0.020(7) -0.019(8)
C328 0.077(8) 0.065(7) 0.092(8) -0.003(6) 0.024(7) -0.008(7)

loop_
_atom_type_symbol
_atom_type_description
_atom_type_scat_dispersion_real
_atom_type_scat_dispersion_imag
_atom_type_scat_source
C C 0.0181 0.0091 'International Tables Vol C Tables 4.2.6.8 and 6.1.1.4'
H H 0.0000 0.0000 'International Tables Vol C Tables 4.2.6.8 and 6.1.1.4'
N N 0.0311 0.0180 'International Tables Vol C Tables 4.2.6.8 and 6.1.1.4'
O O 0.0492 0.0322 'International Tables Vol C Tables 4.2.6.8 and 6.1.1.4'
Cl Cl 0.3639 0.7018 'International Tables Vol C Tables 4.2.6.8 and 6.1.1.4'
Rh Rh 0.0927 3.6045 'International Tables Vol C Tables 4.2.6.8 and 6.1.1.4'

loop_
_geom_angle_atom_site_label_1
_geom_angle_atom_site_label_2
_geom_angle_atom_site_label_3
_geom_angle_site_symmetry_1
_geom_angle_site_symmetry_3
_geom_angle
_geom_angle_publ_flag
O11 RH1 O11 2_565 4_455 89.96(1) y
O11 RH1 O11 2_565 . 177.0(3) y
O11 RH1 O11 4_455 . 89.96(1) y
O11 RH1 O11 2_565 3 89.96(1) y
O11 RH1 O11 4_455 3 177.0(3) y
O11 RH1 O11 . 3 89.96(1) y
O11 RH1 O101 2_565 . 91.52(17) y
O11 RH1 O101 4_455 . 91.52(17) y
O11 RH1 O101 . . 91.52(17) y
O11 RH1 O101 3 . 91.52(17) y
O11 RH1 RH2 2_565 . 88.48(17) y
O11 RH1 RH2 4_455 . 88.48(17) y
O11 RH1 RH2 . . 88.48(17) y
O11 RH1 RH2 3 . 88.48(17) y
O101 RH1 RH2 . . 180.000(1) y
O12 RH2 O12 4_455 2_565 89.928(15) y
O12 RH2 O12 4_455 . 89.927(15) y
O12 RH2 O12 2_565 . 175.9(4) y
O12 RH2 O12 4_455 3 175.9(4) y
O12 RH2 O12 2_565 3 89.927(15) y
O12 RH2 O12 . 3 89.927(15) y
O12 RH2 O201 4_455 . 92.04(19) y
O12 RH2 O201 2_565 . 92.04(19) y
O12 RH2 O201 . . 92.04(19) y
O12 RH2 O201 3 . 92.04(19) y
O12 RH2 RH1 4_455 . 87.96(19) y
O12 RH2 RH1 2_565 . 87.96(19) y
O12 RH2 RH1 . . 87.96(19) y
O12 RH2 RH1 3 . 87.96(19) y
O201 RH2 RH1 . . 180.000(1) y
C11 O11 RH1 . . 118.7(5) y
C11 O12 RH2 . . 119.1(6) y
C121 N12 C128 . . 111.5(9) y
C121 N12 C12 . . 126.8(9) y
C128 N12 C12 . . 121.1(8) y
O12 C11 O11 . . 125.5(8) y
O12 C11 C12 . . 118.7(8) y
O11 C11 C12 . . 115.7(8) y
N12 C12 C11 . . 104.7(7) y
N12 C12 C13 . . 113.1(8) y
C11 C12 C13 . . 117.1(9) y
N12 C12 H12 . . 107.1 ?
C11 C12 H12 . . 107.1 ?
C13 C12 H12 . . 107.1 ?
C14 C13 C16 . . 108.3(9) y
C14 C13 C15 . . 108.8(11) y
C16 C13 C15 . . 108.6(1) y
C14 C13 C12 . . 110.1(9) y
C16 C13 C12 . . 106.9(8) y
C15 C13 C12 . . 113.9(9) y
C13 C14 H14A . . 109.5 ?
C13 C14 H14B . . 109.5 ?
H14A C14 H14B . . 109.5 ?
C13 C14 H14C . . 109.5 ?
H14A C14 H14C . . 109.5 ?
H14B C14 H14C . . 109.5 ?
C13 C15 H15A . . 109.5 ?
C13 C15 H15B . . 109.5 ?
H15A C15 H15B . . 109.5 ?
C13 C15 H15C . . 109.5 ?
H15A C15 H15C . . 109.5 ?
H15B C15 H15C . . 109.5 ?
C13 C16 H16A . . 109.5 ?
C13 C16 H16B . . 109.5 ?
H16A C16 H16B . . 109.5 ?
C13 C16 H16C . . 109.5 ?
H16A C16 H16C . . 109.5 ?
H16B C16 H16C . . 109.5 ?
O121 C121 N12 . . 126.1(1) y
O121 C121 C122 . . 127.8(1) y
N12 C121 C122 . . 106.1(9) y
C123 C122 C127 . . 120(1) y
C123 C122 C121 . . 132.4(11) y
C127 C122 C121 . . 107.5(9) y
C124 C123 C122 . . 121.8(11) y
C124 C123 CL13 . . 118.4(9) y
C122 C123 CL13 . . 119.7(9) y
C123 C124 C125 . . 118(1) y
C123 C124 CL14 . . 123(1) y
C125 C124 CL14 . . 118.7(9) y
C126 C125 C124 . . 119.6(1) y
C126 C125 CL15 . . 121.6(1) y
C124 C125 CL15 . . 118.2(9) y
C125 C126 C127 . . 122.4(11) y
C125 C126 CL16 . . 120.8(9) y
C127 C126 CL16 . . 116.7(1) y
C126 C127 C128 . . 135.2(1) y
C126 C127 C122 . . 117.7(1) y
C128 C127 C122 . . 106.8(8) y
O128 C128 N12 . . 121.5(9) y
O128 C128 C127 . . 130.6(1) y
N12 C128 C127 . . 107.9(9) y
O31 RH3 O31 2_565 . 175.3(5) y
O31 RH3 O31 2_565 3 89.90(2) y
O31 RH3 O31 . 3 89.90(2) y
O31 RH3 O31 2_565 4_455 89.90(2) y
O31 RH3 O31 . 4_455 89.90(2) y
O31 RH3 O31 3 4_455 175.3(5) y
O31 RH3 O301 2_565 2_565 77.0(4) y
O31 RH3 O301 . 2_565 107.6(4) y
O31 RH3 O301 3 2_565 103.8(4) y
O31 RH3 O301 4_455 2_565 80.7(4) y
O31 RH3 O301 2_565 3 80.7(4) y
O31 RH3 O301 . 3 103.8(4) y
O31 RH3 O301 3 3 77.0(4) y
O31 RH3 O301 4_455 3 107.6(4) y
O301 RH3 O301 2_565 3 27.1(4) y
O31 RH3 O301 2_565 4_455 103.8(4) y
O31 RH3 O301 . 4_455 80.7(4) y
O31 RH3 O301 3 4_455 107.6(4) y
O31 RH3 O301 4_455 4_455 77.0(4) y
O301 RH3 O301 2_565 4_455 27.1(4) y
O301 RH3 O301 3 4_455 38.7(6) y
O31 RH3 O301 2_565 . 107.6(4) y
O31 RH3 O301 . . 77.0(4) y
O31 RH3 O301 3 . 80.7(4) y
O31 RH3 O301 4_455 . 103.8(4) y
O301 RH3 O301 2_565 . 38.7(6) y
O301 RH3 O301 3 . 27.1(4) y
O301 RH3 O301 4_455 . 27.1(4) y
O31 RH3 RH4 2_565 . 87.7(2) y
O31 RH3 RH4 . . 87.7(2) y
O31 RH3 RH4 3 . 87.7(2) y
O31 RH3 RH4 4_455 . 87.7(2) y
O301 RH3 RH4 2_565 . 160.7(3) y
O301 RH3 RH4 3 . 160.7(3) y
O301 RH3 RH4 4_455 . 160.7(3) y
O301 RH3 RH4 . . 160.7(3) y
O32 RH4 O32 2_565 3 89.922(17) y
O32 RH4 O32 2_565 . 175.8(4) y
O32 RH4 O32 3 . 89.922(18) y
O32 RH4 O32 2_565 4_455 89.922(17) y
O32 RH4 O32 3 4_455 175.8(4) y
O32 RH4 O32 . 4_455 89.922(17) y
O32 RH4 O401 2_565 . 91.5(8) y
O32 RH4 O401 3 . 73.6(6) y
O32 RH4 O401 . . 92.5(8) y
O32 RH4 O401 4_455 . 110.6(6) y
O32 RH4 O401 2_565 3 73.6(6) y
O32 RH4 O401 3 3 92.5(8) y
O32 RH4 O401 . 3 110.6(6) y
O32 RH4 O401 4_455 3 91.5(8) y
O401 RH4 O401 . 3 26.0(7) y
O32 RH4 O401 2_565 2_565 92.5(8) y
O32 RH4 O401 3 2_565 110.6(6) y
O32 RH4 O401 . 2_565 91.5(8) y
O32 RH4 O401 4_455 2_565 73.6(6) y
O401 RH4 O401 . 2_565 37.1(1) y
O401 RH4 O401 3 2_565 26.0(7) y
O32 RH4 O401 2_565 4_455 110.6(6) y
O32 RH4 O401 3 4_455 91.5(8) y
O32 RH4 O401 . 4_455 73.6(6) y
O32 RH4 O401 4_455 4_455 92.5(8) y
O401 RH4 O401 . 4_455 26.0(7) y
O401 RH4 O401 3 4_455 37.1(1) y
O401 RH4 O401 2_565 4_455 26.0(7) y
O32 RH4 RH3 2_565 . 87.9(2) y
O32 RH4 RH3 3 . 87.9(2) y
O32 RH4 RH3 . . 87.9(2) y
O32 RH4 RH3 4_455 . 87.9(2) y
O401 RH4 RH3 . . 161.5(5) y
O401 RH4 RH3 3 . 161.5(5) y
O401 RH4 RH3 2_565 . 161.5(5) y
O401 RH4 RH3 4_455 . 161.5(5) y
O301 O301 O301 3 4_455 90.000(7) y
O301 O301 O301 3 2_565 45.000(4) y
O301 O301 O301 4_455 2_565 45.000(8) y
O301 O301 RH3 3 . 76.46(19) y
O301 O301 RH3 4_455 . 76.5(2) y
O301 O301 RH3 2_565 . 70.7(3) y
O401 O401 O401 3 4_455 90.000(8) y
O401 O401 O401 3 2_565 45.000(6) y
O401 O401 O401 4_455 2_565 45.000(5) y
O401 O401 RH4 3 . 77.0(4) y
O401 O401 RH4 4_455 . 77.0(4) y
O401 O401 RH4 2_565 . 71.5(5) y
C31 O31 RH3 . . 117.9(7) y
C31 O32 RH4 . . 117.8(7) y
C321 N32 C328 . . 108.3(1) y
C321 N32 C32 . . 123(1) y
C328 N32 C32 . . 123.1(1) y
O32 C31 O31 . . 128.2(1) y
O32 C31 C32 . . 114.9(9) y
O31 C31 C32 . . 116(1) y
N32 C32 C31 . . 108.7(9) y
N32 C32 C33 . . 109.3(9) y
C31 C32 C33 . . 118.2(8) y
N32 C32 H32 . . 106.7 ?
C31 C32 H32 . . 106.7 ?
C33 C32 H32 . . 106.7 ?
C34 C33 C35 . . 110.9(11) y
C34 C33 C36 . . 109.6(1) y
C35 C33 C36 . . 109.4(1) y
C34 C33 C32 . . 113(1) y
C35 C33 C32 . . 106.2(9) y
C36 C33 C32 . . 107.6(9) y
C33 C34 H34A . . 109.5 ?
C33 C34 H34B . . 109.5 ?
H34A C34 H34B . . 109.5 ?
C33 C34 H34C . . 109.5 ?
H34A C34 H34C . . 109.5 ?
H34B C34 H34C . . 109.5 ?
C33 C35 H35A . . 109.5 ?
C33 C35 H35B . . 109.5 ?
H35A C35 H35B . . 109.5 ?
C33 C35 H35C . . 109.5 ?
H35A C35 H35C . . 109.5 ?
H35B C35 H35C . . 109.5 ?
C33 C36 H36A . . 109.5 ?
C33 C36 H36B . . 109.5 ?
H36A C36 H36B . . 109.5 ?
C33 C36 H36C . . 109.5 ?
H36A C36 H36C . . 109.5 ?
H36B C36 H36C . . 109.5 ?
O321 C321 N32 . . 124.5(12) y
O321 C321 C322 . . 125.2(12) y
N32 C321 C322 . . 108(11) y
C323 C322 C327 . . 121.5(9) y
C323 C322 C321 . . 133(12) y
C327 C322 C321 . . 105.2(1) y
C324 C323 C322 . . 121.3(11) y
C324 C323 CL33 . . 119.7(9) y
C322 C323 CL33 . . 119.0(9) y
C323 C324 C325 . . 118.8(1) y
C323 C324 CL34 . . 122.2(1) y
C325 C324 CL34 . . 118.9(8) y
C326 C325 C324 . . 119.7(1) y
C326 C325 CL35 . . 120.9(1) y
C324 C325 CL35 . . 119.2(9) y
C325 C326 C327 . . 121.3(11) y
C325 C326 CL36 . . 120.1(9) y
C327 C326 CL36 . . 118.3(1) y
C326 C327 C322 . . 117(1) y
C326 C327 C328 . . 135.3(12) y
C322 C327 C328 . . 107.6(9) y
O328 C328 N32 . . 123.9(12) y
O328 C328 C327 . . 127(11) y
N32 C328 C327 . . 109.1(1) y

loop_
_geom_bond_atom_site_label_1
_geom_bond_atom_site_label_2
_geom_bond_site_symmetry_2
_geom_bond_distance
_geom_bond_publ_flag
Rh1 O11 2_565 2.016(6) y
Rh1 O11 4_455 2.016(6) y
Rh1 O11 . 2.016(6) y
Rh1 O11 3 2.016(6) y
Rh1 O101 . 2.301(8) y
Rh1 Rh2 . 2.3714(18) y
Rh2 O12 4_455 2.020(7) y
Rh2 O12 2_565 2.020(7) y
Rh2 O12 . 2.020(7) y
Rh2 O12 3 2.020(7) y
Rh2 O201 . 2.299(10) y
Cl13 C123 . 1.728(12) y
Cl14 C124 . 1.670(11) y
Cl15 C125 . 1.701(12) y
Cl16 C126 . 1.725(13) y
O11 C11 . 1.269(10) y
O12 C11 . 1.263(10) y
O121 C121 . 1.241(11) y
O128 C128 . 1.202(11) y
N12 C121 . 1.371(12) y
N12 C128 . 1.401(12) y
N12 C12 . 1.468(12) y
C11 C12 . 1.549(12) y
C12 C13 . 1.582(14) y
C12 H12 . 1 ?
C13 C14 . 1.443(14) y
C13 C16 . 1.535(13) y
C13 C15 . 1.546(15) y
C14 H14a . 0.98 ?
C14 H14b . 0.98 ?
C14 H14c . 0.98 ?
C15 H15a . 0.98 ?
C15 H15b . 0.98 ?
C15 H15c . 0.98 ?
C16 H16a . 0.98 ?
C16 H16b . 0.98 ?
C16 H16c . 0.98 ?
C121 C122 . 1.473(14) y
C122 C123 . 1.395(14) y
C122 C127 . 1.433(13) y
C123 C124 . 1.378(15) y
C124 C125 . 1.446(15) y
C125 C126 . 1.376(16) y
C126 C127 . 1.387(13) y
C127 C128 . 1.429(13) y
Rh3 O31 2_565 2.025(9) y
Rh3 O31 . 2.025(9) y
Rh3 O31 3 2.025(9) y
Rh3 O31 4_455 2.025(9) y
Rh3 O301 2_565 2.310(9) y
Rh3 O301 3 2.310(9) y
Rh3 O301 4_455 2.310(9) y
Rh3 O301 . 2.310(9) y
Rh3 Rh4 . 2.381(2) y
Rh4 O32 2_565 2.026(8) y
Rh4 O32 3 2.026(8) y
Rh4 O32 . 2.026(8) y
Rh4 O32 4_455 2.026(8) y
Rh4 O401 . 2.308(10) y
Rh4 O401 3 2.308(10) y
Rh4 O401 2_565 2.308(10) y
Rh4 O401 4_455 2.308(10) y
Cl33 C323 . 1.726(12) y
Cl34 C324 . 1.678(11) y
Cl35 C325 . 1.698(12) y
Cl36 C326 . 1.697(13) y
O301 O301 3 1.081(16) y
O301 O301 4_455 1.081(16) y
O301 O301 2_565 1.53(2) y
O401 O401 3 1.04(3) y
O401 O401 4_455 1.04(3) y
O401 O401 2_565 1.47(4) y
O31 C31 . 1.242(11) y
O32 C31 . 1.230(11) y
O321 C321 . 1.232(13) y
O328 C328 . 1.193(13) y
N32 C321 . 1.366(14) y
N32 C328 . 1.395(13) y
N32 C32 . 1.453(13) y
C31 C32 . 1.572(14) y
C32 C33 . 1.574(14) y
C32 H32 . 1 ?
C33 C34 . 1.414(15) y
C33 C35 . 1.548(14) y
C33 C36 . 1.558(14) y
C34 H34a . 0.98 ?
C34 H34b . 0.98 ?
C34 H34c . 0.98 ?
C35 H35a . 0.98 ?
C35 H35b . 0.98 ?
C35 H35c . 0.98 ?
C36 H36a . 0.98 ?
C36 H36b . 0.98 ?
C36 H36c . 0.98 ?
C321 C322 . 1.487(15) y
C322 C323 . 1.375(14) y
C322 C327 . 1.415(15) y
C323 C324 . 1.357(14) y
C324 C325 . 1.439(15) y
C325 C326 . 1.374(15) y
C326 C327 . 1.410(14) y
C327 C328 . 1.423(14) y

loop_
_geom_torsion_atom_site_label_1
_geom_torsion_atom_site_label_2
_geom_torsion_atom_site_label_3
_geom_torsion_atom_site_label_4
_geom_torsion
_geom_torsion_site_symmetry_1
_geom_torsion_site_symmetry_4
O11 Rh1 Rh2 O12 86.1(3) 2_565 4_455
O11 Rh1 Rh2 O12 -3.9(3) 4_455 4_455
O11 Rh1 Rh2 O12 -93.9(3) . 4_455
O11 Rh1 Rh2 O12 176.1(3) 3 4_455
O101 Rh1 Rh2 O12 -72(63) . 4_455
O11 Rh1 Rh2 O12 -3.9(3) 2_565 2_565
O11 Rh1 Rh2 O12 -93.9(3) 4_455 2_565
O11 Rh1 Rh2 O12 176.1(3) . 2_565
O11 Rh1 Rh2 O12 86.1(3) 3 2_565
O101 Rh1 Rh2 O12 -162(63) . 2_565
O11 Rh1 Rh2 O12 176.1(3) 2_565 .
O11 Rh1 Rh2 O12 86.1(3) 4_455 .
O11 Rh1 Rh2 O12 -3.9(3) . .
O11 Rh1 Rh2 O12 -93.9(3) 3 .
O101 Rh1 Rh2 O12 18(32) . .
O11 Rh1 Rh2 O12 -93.9(3) 2_565 3
O11 Rh1 Rh2 O12 176.1(3) 4_455 3
O11 Rh1 Rh2 O12 86.1(3) . 3
O11 Rh1 Rh2 O12 -3.9(3) 3 3
O101 Rh1 Rh2 O12 108(32) . 3
O11 Rh1 Rh2 O201 -22(100) 2_565 .
O11 Rh1 Rh2 O201 -112(100) 4_455 .
O11 Rh1 Rh2 O201 158(100) . .
O11 Rh1 Rh2 O201 68(100) 3 .
O101 Rh1 Rh2 O201 0(100) . .
O11 Rh1 O11 C11 3.0(6) 2_565 .
O11 Rh1 O11 C11 -85.4(7) 4_455 .
O11 Rh1 O11 C11 91.5(6) 3 .
O101 Rh1 O11 C11 -177.0(6) . .
Rh2 Rh1 O11 C11 3.0(6) . .
O12 Rh2 O12 C11 94.1(7) 4_455 .
O12 Rh2 O12 C11 6.1(7) 2_565 .
O12 Rh2 O12 C11 -81.8(7) 3 .
O201 Rh2 O12 C11 -173.9(7) . .
Rh1 Rh2 O12 C11 6.1(7) . .
Rh2 O12 C11 O11 -5.7(13) . .
Rh2 O12 C11 C12 178.7(6) . .
Rh1 O11 C11 O12 1.0(12) . .
Rh1 O11 C11 C12 176.7(6) . .
C121 N12 C12 C11 44.2(13) . .
C128 N12 C12 C11 -125.9(9) . .
C121 N12 C12 C13 -84.4(12) . .
C128 N12 C12 C13 105.5(10) . .
O12 C11 C12 N12 -133.0(9) . .
O11 C11 C12 N12 51.0(11) . .
O12 C11 C12 C13 -6.9(13) . .
O11 C11 C12 C13 177.1(8) . .
N12 C12 C13 C14 -54.2(12) . .
C11 C12 C13 C14 -176.1(9) . .
N12 C12 C13 C16 -171.6(9) . .
C11 C12 C13 C16 66.5(11) . .
N12 C12 C13 C15 68.5(12) . .
C11 C12 C13 C15 -53.4(13) . .
C128 N12 C121 O121 173.9(10) . .
C12 N12 C121 O121 2.9(18) . .
C128 N12 C121 C122 -4.5(12) . .
C12 N12 C121 C122 -175.4(9) . .
O121 C121 C122 C123 2(2) . .
N12 C121 C122 C123 -179.3(12) . .
O121 C121 C122 C127 -174.5(11) . .
N12 C121 C122 C127 3.8(12) . .
C127 C122 C123 C124 2.4(18) . .
C121 C122 C123 C124 -174.2(12) . .
C127 C122 C123 Cl13 180.0(9) . .
C121 C122 C123 Cl13 3.4(18) . .
C122 C123 C124 C125 -4.1(18) . .
Cl13 C123 C124 C125 178.3(9) . .
C122 C123 C124 Cl14 -177.3(9) . .
Cl13 C123 C124 Cl14 5.1(16) . .
C123 C124 C125 C126 6.9(18) . .
Cl14 C124 C125 C126 -179.7(10) . .
C123 C124 C125 Cl15 178.3(10) . .
Cl14 C124 C125 Cl15 -8.2(14) . .
C124 C125 C126 C127 -8.2(18) . .
Cl15 C125 C126 C127 -179.4(9) . .
C124 C125 C126 Cl16 176.1(9) . .
Cl15 C125 C126 Cl16 4.9(16) . .
C125 C126 C127 C128 -179.4(11) . .
Cl16 C126 C127 C128 -3.6(17) . .
C125 C126 C127 C122 6.4(16) . .
Cl16 C126 C127 C122 -177.8(8) . .
C123 C122 C127 C126 -3.3(15) . .
C121 C122 C127 C126 174.0(9) . .
C123 C122 C127 C128 -179.1(10) . .
C121 C122 C127 C128 -1.7(11) . .
C121 N12 C128 O128 -177.7(10) . .
C12 N12 C128 O128 -6.2(14) . .
C121 N12 C128 C127 3.5(11) . .
C12 N12 C128 C127 175.0(8) . .
C126 C127 C128 O128 6(2) . .
C122 C127 C128 O128 -179.6(11) . .
C126 C127 C128 N12 -175.6(11) . .
C122 C127 C128 N12 -0.9(10) . .
O31 Rh3 Rh4 O32 -0.4(4) 2_565 2_565
O31 Rh3 Rh4 O32 179.6(4) . 2_565
O31 Rh3 Rh4 O32 -90.4(4) 3 2_565
O31 Rh3 Rh4 O32 89.6(4) 4_455 2_565
O301 Rh3 Rh4 O32 36.9(10) 2_565 2_565
O301 Rh3 Rh4 O32 -53.2(10) 3 2_565
O301 Rh3 Rh4 O32 126.9(10) 4_455 2_565
O301 Rh3 Rh4 O32 -143.2(10) . 2_565
O31 Rh3 Rh4 O32 89.6(4) 2_565 3
O31 Rh3 Rh4 O32 -90.4(4) . 3
O31 Rh3 Rh4 O32 -0.4(4) 3 3
O31 Rh3 Rh4 O32 179.6(4) 4_455 3
O301 Rh3 Rh4 O32 126.9(10) 2_565 3
O301 Rh3 Rh4 O32 36.9(10) 3 3
O301 Rh3 Rh4 O32 -143.1(10) 4_455 3
O301 Rh3 Rh4 O32 -53.1(10) . 3
O31 Rh3 Rh4 O32 179.6(4) 2_565 .
O31 Rh3 Rh4 O32 -0.4(4) . .
O31 Rh3 Rh4 O32 89.6(4) 3 .
O31 Rh3 Rh4 O32 -90.4(4) 4_455 .
O301 Rh3 Rh4 O32 -143.1(10) 2_565 .
O301 Rh3 Rh4 O32 126.8(10) 3 .
O301 Rh3 Rh4 O32 -53.1(10) 4_455 .
O301 Rh3 Rh4 O32 36.9(10) . .
O31 Rh3 Rh4 O32 -90.4(4) 2_565 4_455
O31 Rh3 Rh4 O32 89.6(4) . 4_455
O31 Rh3 Rh4 O32 179.6(4) 3 4_455
O31 Rh3 Rh4 O32 -0.4(4) 4_455 4_455
O301 Rh3 Rh4 O32 -53.1(10) 2_565 4_455
O301 Rh3 Rh4 O32 -143.2(10) 3 4_455
O301 Rh3 Rh4 O32 36.9(10) 4_455 4_455
O301 Rh3 Rh4 O32 126.8(10) . 4_455
O31 Rh3 Rh4 O401 88(2) 2_565 .
O31 Rh3 Rh4 O401 -92(2) . .
O31 Rh3 Rh4 O401 -2(2) 3 .
O31 Rh3 Rh4 O401 178(2) 4_455 .
O301 Rh3 Rh4 O401 125(3) 2_565 .
O301 Rh3 Rh4 O401 35(3) 3 .
O301 Rh3 Rh4 O401 -145(3) 4_455 .
O301 Rh3 Rh4 O401 -55(3) . .
O31 Rh3 Rh4 O401 -2(2) 2_565 3
O31 Rh3 Rh4 O401 178(2) . 3
O31 Rh3 Rh4 O401 -92(2) 3 3
O31 Rh3 Rh4 O401 88(2) 4_455 3
O301 Rh3 Rh4 O401 35(3) 2_565 3
O301 Rh3 Rh4 O401 -55(3) 3 3
O301 Rh3 Rh4 O401 125(3) 4_455 3
O301 Rh3 Rh4 O401 -145(3) . 3
O31 Rh3 Rh4 O401 -92(2) 2_565 2_565
O31 Rh3 Rh4 O401 88(2) . 2_565
O31 Rh3 Rh4 O401 178(2) 3 2_565
O31 Rh3 Rh4 O401 -2(2) 4_455 2_565
O301 Rh3 Rh4 O401 -55(3) 2_565 2_565
O301 Rh3 Rh4 O401 -145(3) 3 2_565
O301 Rh3 Rh4 O401 35(3) 4_455 2_565
O301 Rh3 Rh4 O401 125(3) . 2_565
O31 Rh3 Rh4 O401 178(2) 2_565 4_455
O31 Rh3 Rh4 O401 -2(2) . 4_455
O31 Rh3 Rh4 O401 88(2) 3 4_455
O31 Rh3 Rh4 O401 -92(2) 4_455 4_455
O301 Rh3 Rh4 O401 -145(3) 2_565 4_455
O301 Rh3 Rh4 O401 125(3) 3 4_455
O301 Rh3 Rh4 O401 -55(3) 4_455 4_455
O301 Rh3 Rh4 O401 35(3) . 4_455
O31 Rh3 O301 O301 -7.3(10) 2_565 3
O31 Rh3 O301 O301 171.7(10) . 3
O31 Rh3 O301 O301 79.6(10) 3 3
O31 Rh3 O301 O301 -101.6(10) 4_455 3
O301 Rh3 O301 O301 -46.66(5) 2_565 3
O301 Rh3 O301 O301 -93.32(10) 4_455 3
Rh4 Rh3 O301 O301 133.34(5) . 3
O31 Rh3 O301 O301 86.0(10) 2_565 4_455
O31 Rh3 O301 O301 -95.0(10) . 4_455
O31 Rh3 O301 O301 173.0(10) 3 4_455
O31 Rh3 O301 O301 -8.3(10) 4_455 4_455
O301 Rh3 O301 O301 46.66(5) 2_565 4_455
O301 Rh3 O301 O301 93.32(10) 3 4_455
Rh4 Rh3 O301 O301 -133.34(5) . 4_455
O31 Rh3 O301 O301 39.4(10) 2_565 2_565
O31 Rh3 O301 O301 -141.6(10) . 2_565
O31 Rh3 O301 O301 126.3(10) 3 2_565
O31 Rh3 O301 O301 -55.0(10) 4_455 2_565
O301 Rh3 O301 O301 46.66(5) 3 2_565
O301 Rh3 O301 O301 -46.66(5) 4_455 2_565
Rh4 Rh3 O301 O301 180.000(6) . 2_565
O32 Rh4 O401 O401 -46(2) 2_565 3
O32 Rh4 O401 O401 -135(2) 3 3
O32 Rh4 O401 O401 136(2) . 3
O32 Rh4 O401 O401 45(3) 4_455 3
O401 Rh4 O401 O401 46.53(9) 2_565 3
O401 Rh4 O401 O401 93.05(17) 4_455 3
Rh3 Rh4 O401 O401 -133.47(9) . 3
O32 Rh4 O401 O401 -139(2) 2_565 4_455
O32 Rh4 O401 O401 132(2) 3 4_455
O32 Rh4 O401 O401 43(2) . 4_455
O32 Rh4 O401 O401 -48(3) 4_455 4_455
O401 Rh4 O401 O401 -93.05(17) 3 4_455
O401 Rh4 O401 O401 -46.53(9) 2_565 4_455
Rh3 Rh4 O401 O401 133.47(8) . 4_455
O32 Rh4 O401 O401 -92(2) 2_565 2_565
O32 Rh4 O401 O401 178(2) 3 2_565
O32 Rh4 O401 O401 89(2) . 2_565
O32 Rh4 O401 O401 -2(3) 4_455 2_565
O401 Rh4 O401 O401 -46.53(8) 3 2_565
O401 Rh4 O401 O401 46.53(8) 4_455 2_565
Rh3 Rh4 O401 O401 180.000(13) . 2_565
O31 Rh3 O31 C31 4.5(9) 2_565 .
O31 Rh3 O31 C31 -83.1(10) 3 .
O31 Rh3 O31 C31 92.2(10) 4_455 .
O301 Rh3 O31 C31 172.4(9) 2_565 .
O301 Rh3 O31 C31 -159.7(9) 3 .
O301 Rh3 O31 C31 169.0(10) 4_455 .
O301 Rh3 O31 C31 -163.6(10) . .
Rh4 Rh3 O31 C31 4.5(9) . .
O32 Rh4 O32 C31 -3.6(10) 2_565 .
O32 Rh4 O32 C31 84.3(10) 3 .
O32 Rh4 O32 C31 -91.5(10) 4_455 .
O401 Rh4 O32 C31 157.8(11) . .
O401 Rh4 O32 C31 176.9(12) 3 .
O401 Rh4 O32 C31 -165.1(11) 2_565 .
O401 Rh4 O32 C31 175.9(13) 4_455 .
Rh3 Rh4 O32 C31 -3.6(10) . .
Rh4 O32 C31 O31 9.1(19) . .
Rh4 O32 C31 C32 177.5(7) . .
Rh3 O31 C31 O32 -9.6(19) . .
Rh3 O31 C31 C32 -177.9(7) . .
C321 N32 C32 C31 27.8(16) . .
C328 N32 C32 C31 -122.6(12) . .
C321 N32 C32 C33 -102.5(14) . .
C328 N32 C32 C33 107.1(12) . .
O32 C31 C32 N32 50.0(14) . .
O31 C31 C32 N32 -140.1(11) . .
O32 C31 C32 C33 175.2(10) . .
O31 C31 C32 C33 -14.9(16) . .
N32 C32 C33 C34 69.4(12) . .
C31 C32 C33 C34 -55.5(13) . .
N32 C32 C33 C35 -52.4(12) . .
C31 C32 C33 C35 -177.3(10) . .
N32 C32 C33 C36 -169.5(10) . .
C31 C32 C33 C36 65.6(12) . .
C328 N32 C321 O321 -177.3(14) . .
C32 N32 C321 O321 29(2) . .
C328 N32 C321 C322 -13.9(16) . .
C32 N32 C321 C322 -168.1(11) . .
O321 C321 C322 C323 -13(3) . .
N32 C321 C322 C323 -176.1(14) . .
O321 C321 C322 C327 174.1(15) . .
N32 C321 C322 C327 10.9(16) . .
C327 C322 C323 C324 -5(2) . .
C321 C322 C323 C324 -177.1(14) . .
C327 C322 C323 Cl33 176.7(10) . .
C321 C322 C323 Cl33 5(2) . .
C322 C323 C324 C325 4.8(18) . .
Cl33 C323 C324 C325 -177.0(9) . .
C322 C323 C324 Cl34 -178.5(10) . .
Cl33 C323 C324 Cl34 -0.3(15) . .
C323 C324 C325 C326 -5.5(16) . .
Cl34 C324 C325 C326 177.7(8) . .
C323 C324 C325 Cl35 -179.2(9) . .
Cl34 C324 C325 Cl35 3.9(13) . .
C324 C325 C326 C327 6.6(16) . .
Cl35 C325 C326 C327 -179.8(9) . .
C324 C325 C326 Cl36 179.7(8) . .
Cl35 C325 C326 Cl36 -6.7(13) . .
C325 C326 C327 C322 -6.6(17) . .
Cl36 C326 C327 C322 -179.9(9) . .
C325 C326 C327 C328 178.0(13) . .
Cl36 C326 C327 C328 5(2) . .
C323 C322 C327 C326 5.8(18) . .
C321 C322 C327 C326 179.8(11) . .
C323 C322 C327 C328 -177.6(12) . .
C321 C322 C327 C328 -3.7(14) . .
C321 N32 C328 O328 -170.0(14) . .
C32 N32 C328 O328 -16(2) . .
C321 N32 C328 C327 11.8(15) . .
C32 N32 C328 C327 165.9(11) . .
C326 C327 C328 O328 -7(3) . .
C322 C327 C328 O328 177.2(14) . .
C326 C327 C328 N32 171.0(14) . .
C322 C327 C328 N32 -4.6(14) . .

loop_
_platon_squeeze_void_nr
_platon_squeeze_void_average_x
_platon_squeeze_void_average_y
_platon_squeeze_void_average_z
_platon_squeeze_void_volume
_platon_squeeze_void_count_electrons
1 -0.007 0.002 -0.020 4253.3 1055.5
2 0.500 0.000 0.353 208.8 57.3
3 0.000 0.500 0.647 208.9 58.3
